data_7028391
loop_
_publ_author_name
'Sniekers, Jeroen'
'Brooks, Neil R.'
'Schaltin, Stijn'
'Van Meervelt, Luc'
'Fransaer, Jan'
'Binnemans, Koen'

_publ_section_title
;
 High current density electrodeposition of silver from silver-containing
 liquid metal salts with pyridine-N-oxide ligands.
;
_journal_issue 4
_journal_name_full 'Dalton transactions (Cambridge, England : 2003)'
_journal_page_first 1589
_journal_page_last 1598
_journal_paper_doi 10.1039/c3dt52416g
_journal_volume 43
_journal_year 2014
_chemical_formula_moiety 'C45 H45 Ag3 N9 O9, 3(C2 F6 N O4 S2)'
_chemical_formula_sum 'C51 H45 Ag3 F18 N12 O21 S6'
_chemical_formula_weight 2019.93
_chemical_name_common
;
tris(pyridine-N-oxide) silver bistriflimide
;
_chemical_name_systematic
;
tris(pyridine-N-oxide) silver bis(trifluoromethylsulfonyl)imide
;
_space_group_crystal_system trigonal
_space_group_IT_number 148
_space_group_name_Hall '-R 3'
_space_group_name_H-M_alt 'R -3'
_symmetry_space_group_name_Hall '-R 3'
_symmetry_space_group_name_H-M 'R -3 :H'
_atom_sites_solution_hydrogens geom
_atom_sites_solution_primary direct
_atom_sites_solution_secondary difmap
_audit_creation_date 2013-08-09
_audit_creation_method
;
  Olex2 1.2
  (compiled Apr 23 2013 17:59:47, GUI svn.r4466)
;
_cell_angle_alpha 90.00
_cell_angle_beta 90.00
_cell_angle_gamma 120.00
_cell_formula_units_Z 18
_cell_length_a 25.5554(4)
_cell_length_b 25.5554(4)
_cell_length_c 56.4189(11)
_cell_measurement_reflns_used 40166
_cell_measurement_temperature 100(2)
_cell_measurement_theta_max 29.1457
_cell_measurement_theta_min 2.6840
_cell_volume 31909.5(9)
_computing_cell_refinement
;
CrysAlisPro, Agilent Technologies,
Version 1.171.35.21 (release 20-01-2012 CrysAlis171 .NET)
(compiled Jan 23 2012,18:06:46)
;
_computing_data_collection
;
CrysAlisPro, Agilent Technologies,
Version 1.171.35.21 (release 20-01-2012 CrysAlis171 .NET)
(compiled Jan 23 2012,18:06:46)
;
_computing_data_reduction
;
CrysAlisPro, Agilent Technologies,
Version 1.171.35.21 (release 20-01-2012 CrysAlis171 .NET)
(compiled Jan 23 2012,18:06:46)
;
_computing_molecular_graphics
;
O. V. Dolomanov, L. J. Bourhis, R. J. Gildea, J. A. K. Howard and H. Puschmann,
OLEX2: a complete structure solution, refinement and analysis program.
J. Appl. Cryst. (2009). 42, 339-341.
;
_computing_publication_material
;
O. V. Dolomanov, L. J. Bourhis, R. J. Gildea, J. A. K. Howard and H. Puschmann,
OLEX2: a complete structure solution, refinement and analysis program.
J. Appl. Cryst. (2009). 42, 339-341.
;
_computing_structure_refinement
;
XL, G.M. Sheldrick, Acta Cryst.
(2008). A64, 112-122
;
_computing_structure_solution
;
XS, G.M. Sheldrick, Acta Cryst.
(2008). A64, 112-122
;
_diffrn_ambient_temperature 100(2)
_diffrn_detector_area_resol_mean 15.9631
_diffrn_measured_fraction_theta_full 0.998
_diffrn_measured_fraction_theta_max 0.998
_diffrn_measurement_details
;
  1 omega  -78.00   -1.00   0.5000   45.0000
omega____ theta____ kappa____ phi______ frames
    -      -17.1513  -57.0000 -120.0000 154

  2 omega  -32.00   52.00   0.5000   45.0000
omega____ theta____ kappa____ phi______ frames
    -      -17.1513   57.0000  150.0000 168

  3 omega   -8.00   23.00   0.5000   45.0000
omega____ theta____ kappa____ phi______ frames
    -      -17.1513  -99.0000  150.0000 62

  4 omega   -9.00   55.00   0.5000   45.0000
omega____ theta____ kappa____ phi______ frames
    -       18.8701  -99.0000   90.0000 128
;
_diffrn_measurement_device_type 'SuperNova, Single source at offset), Eos'
_diffrn_measurement_method '\w scans'
_diffrn_orient_matrix_UB_11 -0.0317519000
_diffrn_orient_matrix_UB_12 -0.0171552000
_diffrn_orient_matrix_UB_13 -0.0016300000
_diffrn_orient_matrix_UB_21 -0.0008878000
_diffrn_orient_matrix_UB_22 0.0270306000
_diffrn_orient_matrix_UB_23 -0.0016025000
_diffrn_orient_matrix_UB_31 0.0043237000
_diffrn_orient_matrix_UB_32 -0.0012861000
_diffrn_orient_matrix_UB_33 -0.0123658000
_diffrn_radiation_monochromator mirror
_diffrn_radiation_type 'Mo K\a'
_diffrn_radiation_wavelength 0.71073
_diffrn_reflns_av_R_equivalents 0.0184
_diffrn_reflns_av_unetI/netI 0.0148
_diffrn_reflns_limit_h_max 31
_diffrn_reflns_limit_h_min -30
_diffrn_reflns_limit_k_max 21
_diffrn_reflns_limit_k_min -31
_diffrn_reflns_limit_l_max 70
_diffrn_reflns_limit_l_min -70
_diffrn_reflns_number 53899
_diffrn_reflns_theta_full 25.00
_diffrn_reflns_theta_max 26.37
_diffrn_reflns_theta_min 2.76
_diffrn_source 'SuperNova (Mo) X-ray Source'
_exptl_absorpt_coefficient_mu 1.124
_exptl_absorpt_correction_T_max 1.00000
_exptl_absorpt_correction_T_min 0.85620
_exptl_absorpt_correction_type multi-scan
_exptl_absorpt_process_details
;
CrysAlisPro, Agilent Technologies,
Version 1.171.35.21 (release 20-01-2012 CrysAlis171 .NET)
(compiled Jan 23 2012,18:06:46)
Empirical absorption correction using spherical harmonics,
 implemented in SCALE3 ABSPACK scaling algorithm.
;
_exptl_crystal_colour colourless
_exptl_crystal_density_diffrn 1.892
_exptl_crystal_density_method 'not measured'
_exptl_crystal_description block
_exptl_crystal_F_000 18036
_exptl_crystal_size_max 0.40
_exptl_crystal_size_mid 0.20
_exptl_crystal_size_min 0.10
_refine_diff_density_max 0.742
_refine_diff_density_min -0.519
_refine_diff_density_rms 0.075
_refine_ls_extinction_method none
_refine_ls_goodness_of_fit_ref 1.184
_refine_ls_hydrogen_treatment constr
_refine_ls_matrix_type full
_refine_ls_number_parameters 1045
_refine_ls_number_reflns 14480
_refine_ls_number_restraints 30
_refine_ls_restrained_S_all 1.183
_refine_ls_R_factor_all 0.0408
_refine_ls_R_factor_gt 0.0361
_refine_ls_shift/su_max 0.002
_refine_ls_shift/su_mean 0.000
_refine_ls_structure_factor_coef Fsqd
_refine_ls_weighting_details 'calc w=1/[\s^2^(Fo^2^)+(0.0204P)^2^+190.5742P] where P=(Fo^2^+2Fc^2^)/3'
_refine_ls_weighting_scheme calc
_refine_ls_wR_factor_gt 0.0848
_refine_ls_wR_factor_ref 0.0874
_reflns_number_gt 12956
_reflns_number_total 14480
_reflns_threshold_expression >2sigma(I)
_cod_data_source_file c3dt52416g.txt
_cod_data_source_block kb2002
_cod_database_code 7028391
_chemical_oxdiff_formula 'Ag C2 F6 S2 O4 N C10 H10 O2 N2'
_reflns_odcompleteness_completeness 99.85
_reflns_odcompleteness_iscentric 1
_reflns_odcompleteness_theta 26.32
_olex2_refinement_description
;
1. Fixed Uiso
 At 1.2 times of:
  All C(H) groups
2. Uiso/Uaniso restraints and constraints
Uanis(O5) = Uanis(O5')
Uanis(N14) = Uanis(N14')
Uanis(C39) = Uanis(C39')
Uanis(C40) = Uanis(C40')
Uanis(C41) = Uanis(C41')
Uanis(C42) = Uanis(C42')
Uanis(C43) = Uanis(C43')
Uanis(S72) = Uanis(S72')
Uanis(O73) = Uanis(O73')
Uanis(O74) = Uanis(O74')
Uanis(C75) = Uanis(C75')
Uanis(F76) = Uanis(F76')
Uanis(F77) = Uanis(F77')
Uanis(F78) = Uanis(F78')
3. Same fragment restrains
{O5, N14, C39, C40, C41, C42, C43}
as
{O5', N14', C39', C40', C41', C42', C43'}
{S72, O73, O74, C75, F76, F77, F78}
as
{S72', O73', O74', C75', F76', F77', F78'}
4. Others
 Sof(S72')=Sof(O73')=Sof(O74')=Sof(C75')=Sof(F76')=Sof(F77')=Sof(F78')=1-FVAR(1)
 Sof(S72)=Sof(O73)=Sof(O74)=Sof(C75)=Sof(F76)=Sof(F77)=Sof(F78)=FVAR(1)
 Sof(O5')=Sof(N14')=Sof(C39')=Sof(H39')=Sof(C40')=Sof(H40')=Sof(C41')=
 Sof(H41')=Sof(C42')=Sof(H42')=Sof(C43')=Sof(H43')=1-FVAR(2)
 Sof(O5)=Sof(N14)=Sof(C39)=Sof(H39)=Sof(C40)=Sof(H40)=Sof(C41)=Sof(H41)=
 Sof(C42)=Sof(H42)=Sof(C43)=Sof(H43)=FVAR(2)
5.a Riding coordinates:
 C21(H21)
5.b Aromatic/amide H refined with riding coordinates:
 C19(H19), C20(H20), C22(H22), C23(H23), C24(H24), C25(H25), C26(H26),
 C27(H27), C28(H28), C29(H29), C30(H30), C31(H31), C32(H32), C33(H33), C34(H34),
  C35(H35), C36(H36), C37(H37), C38(H38), C39(H39), C40(H40), C41(H41),
 C42(H42), C43(H43), C39'(H39'), C40'(H40'), C41'(H41'), C42'(H42'), C43'(H43'),
  C44(H44), C45(H45), C46(H46), C47(H47), C48(H48), C49(H49), C50(H50),
 C51(H51), C52(H52), C53(H53), C54(H54), C55(H55), C56(H56), C57(H57), C58(H58),
  C59(H59), C60(H60), C61(H61), C62(H62), C63(H63)
;

loop_
_space_group_symop_id
_space_group_symop_operation_xyz
1 'x, y, z'
2 '-y, x-y, z'
3 '-x+y, -x, z'
4 'x+2/3, y+1/3, z+1/3'
5 '-y+2/3, x-y+1/3, z+1/3'
6 '-x+y+2/3, -x+1/3, z+1/3'
7 'x+1/3, y+2/3, z+2/3'
8 '-y+1/3, x-y+2/3, z+2/3'
9 '-x+y+1/3, -x+2/3, z+2/3'
10 '-x, -y, -z'
11 'y, -x+y, -z'
12 'x-y, x, -z'
13 '-x+2/3, -y+1/3, -z+1/3'
14 'y+2/3, -x+y+1/3, -z+1/3'
15 'x-y+2/3, x+1/3, -z+1/3'
16 '-x+1/3, -y+2/3, -z+2/3'
17 'y+1/3, -x+y+2/3, -z+2/3'
18 'x-y+1/3, x+2/3, -z+2/3'

loop_
_atom_site_label
_atom_site_type_symbol
_atom_site_fract_x
_atom_site_fract_y
_atom_site_fract_z
_atom_site_U_iso_or_equiv
_atom_site_adp_type
_atom_site_occupancy
_atom_site_symmetry_multiplicity
_atom_site_calc_flag
_atom_site_refinement_flags
_atom_site_disorder_assembly
_atom_site_disorder_group
Ag1 Ag 0.6667 0.3333 0.3333 0.01447(10) Uani 1 6 d S . .
Ag2 Ag 0.6667 0.3333 0.277486(6) 0.01501(8) Uani 1 3 d S . .
Ag3 Ag 0.6667 0.3333 0.221480(6) 0.01351(8) Uani 1 3 d S . .
Ag4 Ag 0.6667 0.3333 0.164340(6) 0.01447(8) Uani 1 3 d S . .
Ag5 Ag 0.6667 0.3333 0.109743(6) 0.01391(8) Uani 1 3 d S . .
Ag6 Ag 0.6667 0.3333 0.055643(5) 0.01328(7) Uani 1 3 d S . .
Ag7 Ag 0.6667 0.3333 -0.000960(5) 0.01232(7) Uani 1 3 d S . .
Ag8 Ag 0.6667 0.3333 -0.055976(6) 0.01452(8) Uani 1 3 d S . .
Ag9 Ag 0.6667 0.3333 -0.109891(6) 0.01503(8) Uani 1 3 d S . .
Ag10 Ag 0.6667 0.3333 -0.1667 0.01690(10) Uani 1 6 d S . .
O1 O 0.74915(8) 0.35220(8) 0.30524(3) 0.0193(4) Uani 1 1 d . . .
O2 O 0.74527(8) 0.40397(9) 0.24927(3) 0.0191(4) Uani 1 1 d . . .
O3 O 0.58607(8) 0.27306(8) 0.19267(3) 0.0170(4) Uani 1 1 d . . .
O4 O 0.74082(8) 0.41174(8) 0.13688(3) 0.0181(4) Uani 1 1 d . A .
O6 O 0.70869(8) 0.29036(9) 0.02758(3) 0.0201(4) Uani 1 1 d . A .
O7 O 0.74256(9) 0.33277(8) -0.02847(3) 0.0178(4) Uani 1 1 d . A .
O8 O 0.68829(8) 0.26956(9) -0.08279(3) 0.0185(4) Uani 1 1 d . A .
O9 O 0.63500(9) 0.24932(9) -0.13824(3) 0.0198(4) Uani 1 1 d . A .
N10 N 0.79790(10) 0.40710(10) 0.30563(4) 0.0159(4) Uani 1 1 d . . .
N11 N 0.79815(10) 0.40561(10) 0.24763(4) 0.0153(4) Uani 1 1 d . . .
N12 N 0.53626(10) 0.27714(10) 0.19328(4) 0.0134(4) Uani 1 1 d . A .
N13 N 0.74625(10) 0.46631(10) 0.13576(4) 0.0150(4) Uani 1 1 d . . .
N15 N 0.76894(10) 0.31420(10) 0.02882(4) 0.0178(5) Uani 1 1 d . . .
N16 N 0.74925(10) 0.28445(10) -0.02626(4) 0.0155(4) Uani 1 1 d . . .
N17 N 0.74356(10) 0.27663(10) -0.08378(4) 0.0158(4) Uani 1 1 d . . .
N18 N 0.66673(10) 0.22101(11) -0.13805(4) 0.0174(5) Uani 1 1 d . . .
C19 C 0.79211(12) 0.45661(12) 0.30659(5) 0.0187(5) Uani 1 1 d . . .
H19 H 0.7538 0.4525 0.3069 0.022 Uiso 1 1 calc R . .
C20 C 0.84254(13) 0.51323(13) 0.30718(5) 0.0209(6) Uani 1 1 d . . .
H20 H 0.8383 0.5473 0.3079 0.025 Uiso 1 1 calc R . .
C21 C 0.89944(13) 0.51957(13) 0.30664(5) 0.0227(6) Uani 1 1 d . . .
H21 H 0.9324 0.5580 0.3065 0.027 Uiso 1 1 d R . .
C22 C 0.90426(13) 0.46807(13) 0.30554(5) 0.0223(6) Uani 1 1 d . . .
H22 H 0.9422 0.4713 0.3051 0.027 Uiso 1 1 calc R . .
C23 C 0.85309(12) 0.41212(13) 0.30509(5) 0.0189(6) Uani 1 1 d . . .
H23 H 0.8564 0.3775 0.3044 0.023 Uiso 1 1 calc R . .
C24 C 0.80038(13) 0.35406(13) 0.24586(5) 0.0203(6) Uani 1 1 d . . .
H24 H 0.7649 0.3168 0.2464 0.024 Uiso 1 1 calc R . .
C25 C 0.85525(13) 0.35671(14) 0.24320(5) 0.0237(6) Uani 1 1 d . . .
H25 H 0.8568 0.3212 0.2418 0.028 Uiso 1 1 calc R . .
C26 C 0.90794(13) 0.41194(14) 0.24268(5) 0.0240(6) Uani 1 1 d . . .
H26 H 0.9451 0.4141 0.2407 0.029 Uiso 1 1 calc R . .
C27 C 0.90444(13) 0.46395(14) 0.24509(5) 0.0240(6) Uani 1 1 d . . .
H27 H 0.9395 0.5016 0.2450 0.029 Uiso 1 1 calc R . .
C28 C 0.84922(12) 0.45998(12) 0.24761(5) 0.0191(6) Uani 1 1 d . . .
H28 H 0.8469 0.4950 0.2493 0.023 Uiso 1 1 calc R . .
C29 C 0.48238(12) 0.22556(12) 0.19462(5) 0.0165(5) Uani 1 1 d . . .
H29 H 0.4808 0.1884 0.1951 0.020 Uiso 1 1 calc R A .
C30 C 0.42970(12) 0.22799(13) 0.19531(5) 0.0203(6) Uani 1 1 d . A .
H30 H 0.3926 0.1925 0.1963 0.024 Uiso 1 1 calc R . .
C31 C 0.43181(12) 0.28301(13) 0.19456(5) 0.0203(6) Uani 1 1 d . . .
H31 H 0.3965 0.2850 0.1950 0.024 Uiso 1 1 calc R A .
C32 C 0.48778(12) 0.33531(12) 0.19313(5) 0.0183(5) Uani 1 1 d . A .
H32 H 0.4901 0.3728 0.1926 0.022 Uiso 1 1 calc R . .
C33 C 0.53995(12) 0.33196(12) 0.19249(4) 0.0158(5) Uani 1 1 d . . .
H33 H 0.5774 0.3670 0.1915 0.019 Uiso 1 1 calc R A .
C34 C 0.69693(13) 0.47230(13) 0.13402(5) 0.0203(6) Uani 1 1 d . A .
H34 H 0.6586 0.4383 0.1342 0.024 Uiso 1 1 calc R . .
C35 C 0.70341(13) 0.52888(13) 0.13193(5) 0.0239(6) Uani 1 1 d . . .
H35 H 0.6694 0.5329 0.1305 0.029 Uiso 1 1 calc R A .
C36 C 0.76001(14) 0.57951(13) 0.13197(5) 0.0255(6) Uani 1 1 d . A .
H36 H 0.7646 0.6178 0.1304 0.031 Uiso 1 1 calc R . .
C37 C 0.80993(14) 0.57230(13) 0.13438(5) 0.0257(6) Uani 1 1 d . . .
H37 H 0.8486 0.6059 0.1348 0.031 Uiso 1 1 calc R A .
C38 C 0.80209(12) 0.51527(12) 0.13621(5) 0.0194(6) Uani 1 1 d . A .
H38 H 0.8356 0.5104 0.1378 0.023 Uiso 1 1 calc R . .
O5 O 0.60839(9) 0.24529(9) 0.08236(4) 0.0189(5) Uani 0.915(4) 1 d PD A 1
N14 N 0.62612(14) 0.20425(13) 0.08283(5) 0.0168(6) Uani 0.915(4) 1 d PD A 1
C39 C 0.58398(17) 0.14547(15) 0.08618(8) 0.0215(8) Uani 0.915(4) 1 d PD A 1
H39 H 0.5438 0.1345 0.0886 0.026 Uiso 0.915(4) 1 calc PR A 1
C40 C 0.6007(2) 0.1020(2) 0.0860(2) 0.0242(9) Uani 0.915(4) 1 d PD A 1
H40 H 0.5716 0.0616 0.0881 0.029 Uiso 0.915(4) 1 calc PR A 1
C41 C 0.6603(2) 0.11789(17) 0.08285(9) 0.0247(9) Uani 0.915(4) 1 d PD A 1
H41 H 0.6718 0.0887 0.0825 0.030 Uiso 0.915(4) 1 calc PR A 1
C42 C 0.70301(16) 0.17901(16) 0.08013(6) 0.0217(7) Uani 0.915(4) 1 d PD A 1
H42 H 0.7437 0.1911 0.0784 0.026 Uiso 0.915(4) 1 calc PR A 1
C43 C 0.68477(16) 0.22119(14) 0.07998(6) 0.0183(7) Uani 0.915(4) 1 d PD A 1
H43 H 0.7132 0.2618 0.0779 0.022 Uiso 0.915(4) 1 calc PR A 1
O5' O 0.6972(9) 0.2809(8) 0.0834(4) 0.0189(5) Uani 0.085(4) 1 d PD A 2
N14' N 0.6638(14) 0.2203(10) 0.0833(6) 0.0168(6) Uani 0.085(4) 1 d PD A 2
C39' C 0.6042(13) 0.1913(15) 0.0879(8) 0.0215(8) Uani 0.085(4) 1 d PD A 2
H39' H 0.5846 0.2129 0.0910 0.026 Uiso 0.085(4) 1 calc PR A 2
C40' C 0.5726(17) 0.1290(15) 0.0881(12) 0.0242(9) Uani 0.085(4) 1 d PD A 2
H40' H 0.5306 0.1084 0.0887 0.029 Uiso 0.085(4) 1 calc PR A 2
C41' C 0.603(2) 0.0970(18) 0.087(3) 0.0247(9) Uani 0.085(4) 1 d PD A 2
H41' H 0.5824 0.0551 0.0879 0.030 Uiso 0.085(4) 1 calc PR A 2
C42' C 0.666(2) 0.1304(17) 0.0852(12) 0.0217(7) Uani 0.085(4) 1 d PD A 2
H42' H 0.6903 0.1139 0.0891 0.026 Uiso 0.085(4) 1 calc PR A 2
C43' C 0.6907(15) 0.1888(15) 0.0770(7) 0.0183(7) Uani 0.085(4) 1 d PD A 2
H43' H 0.7249 0.2059 0.0675 0.022 Uiso 0.085(4) 1 calc PR A 2
C44 C 0.80512(13) 0.37449(13) 0.02637(5) 0.0211(6) Uani 1 1 d . A .
H44 H 0.7888 0.3994 0.0240 0.025 Uiso 1 1 calc R . .
C45 C 0.86724(14) 0.39843(15) 0.02740(5) 0.0295(7) Uani 1 1 d . . .
H45 H 0.8929 0.4398 0.0257 0.035 Uiso 1 1 calc R A .
C46 C 0.89126(14) 0.36109(16) 0.03095(5) 0.0295(7) Uani 1 1 d . A .
H46 H 0.9328 0.3769 0.0316 0.035 Uiso 1 1 calc R . .
C47 C 0.85232(15) 0.30018(16) 0.03342(5) 0.0299(7) Uani 1 1 d . . .
H47 H 0.8676 0.2744 0.0359 0.036 Uiso 1 1 calc R A .
C48 C 0.79122(14) 0.27708(14) 0.03233(5) 0.0239(6) Uani 1 1 d . A .
H48 H 0.7651 0.2357 0.0340 0.029 Uiso 1 1 calc R . .
C49 C 0.70058(12) 0.22902(12) -0.02351(5) 0.0180(5) Uani 1 1 d . A .
H49 H 0.6620 0.2241 -0.0238 0.022 Uiso 1 1 calc R . .
C50 C 0.70787(14) 0.17988(13) -0.02033(5) 0.0222(6) Uani 1 1 d . . .
H50 H 0.6742 0.1418 -0.0183 0.027 Uiso 1 1 calc R A .
C51 C 0.76505(14) 0.18655(14) -0.02014(5) 0.0235(6) Uani 1 1 d . A .
H51 H 0.7702 0.1534 -0.0177 0.028 Uiso 1 1 calc R . .
C52 C 0.81419(14) 0.24346(14) -0.02359(5) 0.0250(6) Uani 1 1 d . . .
H52 H 0.8530 0.2489 -0.0239 0.030 Uiso 1 1 calc R A .
C53 C 0.80563(12) 0.29226(13) -0.02655(5) 0.0194(6) Uani 1 1 d . A .
H53 H 0.8388 0.3307 -0.0288 0.023 Uiso 1 1 calc R . .
C54 C 0.74958(13) 0.22697(12) -0.08178(5) 0.0187(6) Uani 1 1 d . A .
H54 H 0.7156 0.1891 -0.0797 0.022 Uiso 1 1 calc R . .
C55 C 0.80575(13) 0.23269(13) -0.08283(5) 0.0225(6) Uani 1 1 d . . .
H55 H 0.8098 0.1986 -0.0813 0.027 Uiso 1 1 calc R A .
C56 C 0.85660(14) 0.28883(14) -0.08618(5) 0.0253(6) Uani 1 1 d . A .
H56 H 0.8949 0.2930 -0.0869 0.030 Uiso 1 1 calc R . .
C57 C 0.84903(13) 0.33858(13) -0.08841(5) 0.0237(6) Uani 1 1 d . . .
H57 H 0.8825 0.3766 -0.0909 0.028 Uiso 1 1 calc R A .
C58 C 0.79222(13) 0.33207(12) -0.08694(5) 0.0193(6) Uani 1 1 d . A .
H58 H 0.7874 0.3657 -0.0881 0.023 Uiso 1 1 calc R . .
C59 C 0.63752(13) 0.16082(13) -0.13423(5) 0.0219(6) Uani 1 1 d . A .
H59 H 0.5961 0.1400 -0.1315 0.026 Uiso 1 1 calc R . .
C60 C 0.66897(14) 0.13031(14) -0.13433(5) 0.0256(6) Uani 1 1 d . . .
H60 H 0.6487 0.0889 -0.1316 0.031 Uiso 1 1 calc R A .
C61 C 0.73033(14) 0.16062(14) -0.13840(5) 0.0254(6) Uani 1 1 d . A .
H61 H 0.7517 0.1400 -0.1388 0.030 Uiso 1 1 calc R . .
C62 C 0.75942(14) 0.22257(14) -0.14191(5) 0.0238(6) Uani 1 1 d . . .
H62 H 0.8010 0.2441 -0.1444 0.029 Uiso 1 1 calc R A .
C63 C 0.72703(13) 0.25230(13) -0.14175(5) 0.0196(6) Uani 1 1 d . A .
H63 H 0.7466 0.2938 -0.1442 0.023 Uiso 1 1 calc R . .
C64 C 0.16461(14) -0.13540(14) -0.06811(5) 0.0285(7) Uani 1 1 d . . .
F65 F 0.14061(10) -0.19428(9) -0.07226(4) 0.0417(5) Uani 1 1 d . . .
F66 F 0.20427(9) -0.10594(9) -0.08530(3) 0.0343(4) Uani 1 1 d . . .
F67 F 0.12108(8) -0.12150(9) -0.06939(4) 0.0384(5) Uani 1 1 d . . .
S68 S 0.20048(3) -0.11812(3) -0.038727(12) 0.02159(15) Uani 1 1 d . B .
O69 O 0.15064(10) -0.14897(11) -0.02293(4) 0.0331(5) Uani 1 1 d . . .
O70 O 0.24339(9) -0.13853(9) -0.04040(4) 0.0256(4) Uani 1 1 d . . .
N71 N 0.22802(11) -0.04776(11) -0.03587(4) 0.0249(5) Uani 1 1 d . . .
S72 S 0.2973(4) 0.0027(3) -0.04285(12) 0.0184(7) Uani 0.655(3) 1 d PD B 1
O73 O 0.3017(2) 0.0606(2) -0.04463(7) 0.0242(9) Uani 0.655(3) 1 d PD B 1
O74 O 0.3253(3) -0.0141(4) -0.06069(11) 0.0341(14) Uani 0.655(3) 1 d PD B 1
C75 C 0.3385(2) 0.0091(2) -0.01531(9) 0.0276(11) Uani 0.655(3) 1 d PD B 1
F76 F 0.3978(5) 0.0431(6) -0.0194(4) 0.0417(10) Uani 0.655(3) 1 d PD B 1
F77 F 0.32269(13) 0.03395(14) 0.00179(5) 0.0370(7) Uani 0.655(3) 1 d PD B 1
F78 F 0.3285(2) -0.04530(18) -0.00807(9) 0.0521(10) Uani 0.655(3) 1 d PD B 1
S72' S 0.2912(8) -0.0041(7) -0.0419(2) 0.0184(7) Uani 0.345(3) 1 d PD B 2
O73' O 0.2997(5) 0.0534(5) -0.03558(14) 0.0242(9) Uani 0.345(3) 1 d PD B 2
O74' O 0.3100(7) -0.0100(8) -0.0651(2) 0.0341(14) Uani 0.345(3) 1 d PD B 2
C75' C 0.3431(4) -0.0132(4) -0.02220(17) 0.0276(11) Uani 0.345(3) 1 d PD B 2
F76' F 0.3923(10) 0.0403(11) -0.0184(7) 0.0417(10) Uani 0.345(3) 1 d PD B 2
F77' F 0.3173(4) -0.0375(4) -0.00160(12) 0.0370(7) Uani 0.345(3) 1 d PD B 2
F78' F 0.3599(3) -0.0512(3) -0.03049(12) 0.0521(10) Uani 0.345(3) 1 d PD B 2
C79 C 0.44961(14) -0.06213(15) 0.04995(6) 0.0294(7) Uani 1 1 d . . .
F80 F 0.50877(9) -0.03843(11) 0.04841(4) 0.0501(6) Uani 1 1 d . . .
F81 F 0.42438(9) -0.12234(9) 0.04985(3) 0.0386(5) Uani 1 1 d . . .
F82 F 0.43001(9) -0.04641(9) 0.03083(3) 0.0357(4) Uani 1 1 d . . .
S83 S 0.43123(3) -0.03606(3) 0.077436(12) 0.02064(14) Uani 1 1 d . . .
O84 O 0.45286(10) -0.05936(10) 0.09557(4) 0.0282(5) Uani 1 1 d . . .
O85 O 0.45975(9) 0.02792(9) 0.07450(4) 0.0272(5) Uani 1 1 d . . .
N86 N 0.35993(11) -0.07157(11) 0.07801(4) 0.0219(5) Uani 1 1 d . . .
S87 S 0.31986(3) -0.04580(3) 0.067692(12) 0.01844(14) Uani 1 1 d . . .
O88 O 0.25968(9) -0.09554(9) 0.06501(4) 0.0272(5) Uani 1 1 d . . .
O89 O 0.34516(10) -0.00293(10) 0.04895(4) 0.0298(5) Uani 1 1 d . . .
C90 C 0.31279(14) -0.00322(13) 0.09249(5) 0.0243(6) Uani 1 1 d . . .
F91 F 0.28978(10) -0.03829(10) 0.11153(3) 0.0410(5) Uani 1 1 d . . .
F92 F 0.36474(9) 0.04402(9) 0.09832(4) 0.0415(5) Uani 1 1 d . . .
F93 F 0.27482(8) 0.01570(8) 0.08630(3) 0.0311(4) Uani 1 1 d . . .
C94 C 0.53957(13) 0.51410(14) 0.14888(5) 0.0238(6) Uani 1 1 d . . .
F95 F 0.49556(8) 0.52756(9) 0.14963(3) 0.0327(4) Uani 1 1 d . . .
F96 F 0.58282(8) 0.55379(9) 0.13469(3) 0.0304(4) Uani 1 1 d . . .
F97 F 0.51788(10) 0.45997(9) 0.13936(4) 0.0422(5) Uani 1 1 d . . .
S98 S 0.56792(3) 0.51446(3) 0.178813(12) 0.01776(14) Uani 1 1 d . . .
O99 O 0.60951(9) 0.49296(9) 0.17548(4) 0.0258(5) Uani 1 1 d . . .
O100 O 0.51386(9) 0.47829(9) 0.19201(4) 0.0245(4) Uani 1 1 d . . .
N101 N 0.59706(10) 0.58203(10) 0.18706(4) 0.0208(5) Uani 1 1 d . . .
S102 S 0.66683(3) 0.62830(3) 0.183952(14) 0.02534(16) Uani 1 1 d . . .
O103 O 0.70452(11) 0.62070(11) 0.20064(6) 0.0514(8) Uani 1 1 d . . .
O104 O 0.68772(12) 0.64073(12) 0.16036(5) 0.0570(9) Uani 1 1 d . . .
C105 C 0.66597(14) 0.69510(14) 0.19421(6) 0.0296(7) Uani 1 1 d . . .
F106 F 0.72158(9) 0.74183(8) 0.19227(4) 0.0430(5) Uani 1 1 d . . .
F107 F 0.65023(11) 0.69114(11) 0.21650(4) 0.0593(7) Uani 1 1 d . . .
F108 F 0.62938(11) 0.70599(10) 0.18156(6) 0.0706(9) Uani 1 1 d . . .

loop_
_atom_site_aniso_label
_atom_site_aniso_U_11
_atom_site_aniso_U_22
_atom_site_aniso_U_33
_atom_site_aniso_U_23
_atom_site_aniso_U_13
_atom_site_aniso_U_12
Ag1 0.01425(14) 0.01425(14) 0.0149(2) 0.000 0.000 0.00712(7)
Ag2 0.01494(11) 0.01494(11) 0.01516(17) 0.000 0.000 0.00747(5)
Ag3 0.01309(11) 0.01309(11) 0.01436(16) 0.000 0.000 0.00654(5)
Ag4 0.01411(11) 0.01411(11) 0.01518(16) 0.000 0.000 0.00705(5)
Ag5 0.01333(11) 0.01333(11) 0.01508(16) 0.000 0.000 0.00667(5)
Ag6 0.01386(11) 0.01386(11) 0.01212(16) 0.000 0.000 0.00693(5)
Ag7 0.01231(10) 0.01231(10) 0.01232(16) 0.000 0.000 0.00616(5)
Ag8 0.01577(11) 0.01577(11) 0.01203(16) 0.000 0.000 0.00788(5)
Ag9 0.01620(11) 0.01620(11) 0.01268(16) 0.000 0.000 0.00810(6)
Ag10 0.01918(15) 0.01918(15) 0.0123(2) 0.000 0.000 0.00959(8)
O1 0.0147(9) 0.0125(9) 0.0257(10) 0.0005(8) -0.0002(8) 0.0030(8)
O2 0.0141(9) 0.0199(10) 0.0239(10) -0.0009(8) 0.0004(8) 0.0088(8)
O3 0.0109(9) 0.0189(10) 0.0226(10) -0.0009(8) 0.0006(7) 0.0085(8)
O4 0.0200(10) 0.0117(9) 0.0232(10) 0.0000(7) 0.0012(8) 0.0083(8)
O6 0.0145(9) 0.0221(10) 0.0230(10) -0.0007(8) -0.0002(8) 0.0087(8)
O7 0.0211(10) 0.0156(9) 0.0203(9) -0.0009(7) -0.0011(8) 0.0118(8)
O8 0.0146(9) 0.0207(10) 0.0209(9) -0.0001(8) -0.0004(7) 0.0093(8)
O9 0.0217(10) 0.0216(10) 0.0220(10) 0.0005(8) 0.0010(8) 0.0152(9)
N10 0.0152(11) 0.0161(11) 0.0150(10) -0.0011(9) -0.0013(9) 0.0067(9)
N11 0.0126(11) 0.0170(11) 0.0154(10) -0.0003(9) -0.0009(8) 0.0066(9)
N12 0.0129(10) 0.0146(11) 0.0139(10) -0.0002(8) -0.0001(8) 0.0079(9)
N13 0.0164(11) 0.0131(11) 0.0151(10) 0.0008(8) 0.0025(8) 0.0071(9)
N15 0.0184(12) 0.0228(12) 0.0145(11) -0.0005(9) 0.0010(9) 0.0119(10)
N16 0.0176(11) 0.0180(11) 0.0138(10) -0.0019(9) -0.0013(9) 0.0111(10)
N17 0.0163(11) 0.0189(11) 0.0136(10) -0.0005(9) 0.0009(8) 0.0098(10)
N18 0.0211(12) 0.0227(12) 0.0126(10) 0.0007(9) 0.0000(9) 0.0142(10)
C19 0.0179(14) 0.0205(14) 0.0192(13) -0.0011(11) -0.0002(10) 0.0108(12)
C20 0.0237(15) 0.0159(13) 0.0215(14) -0.0017(11) -0.0007(11) 0.0088(12)
C21 0.0189(14) 0.0181(14) 0.0219(14) -0.0026(11) -0.0005(11) 0.0023(12)
C22 0.0146(13) 0.0272(15) 0.0235(14) -0.0025(12) -0.0020(11) 0.0092(12)
C23 0.0193(14) 0.0215(14) 0.0187(13) -0.0022(11) -0.0024(11) 0.0123(12)
C24 0.0171(14) 0.0168(13) 0.0256(14) -0.0019(11) -0.0030(11) 0.0074(11)
C25 0.0227(15) 0.0256(15) 0.0269(15) -0.0020(12) -0.0009(12) 0.0151(13)
C26 0.0159(14) 0.0329(17) 0.0229(14) 0.0003(12) 0.0011(11) 0.0120(13)
C27 0.0151(14) 0.0240(15) 0.0252(15) 0.0006(12) -0.0008(11) 0.0040(12)
C28 0.0203(14) 0.0169(13) 0.0172(13) -0.0003(10) -0.0009(11) 0.0072(11)
C29 0.0165(13) 0.0114(12) 0.0194(13) -0.0006(10) -0.0003(10) 0.0053(11)
C30 0.0152(13) 0.0171(14) 0.0258(14) 0.0007(11) 0.0024(11) 0.0060(11)
C31 0.0168(13) 0.0254(15) 0.0229(14) -0.0008(11) 0.0003(11) 0.0137(12)
C32 0.0218(14) 0.0184(14) 0.0194(13) -0.0015(11) -0.0013(11) 0.0136(12)
C33 0.0158(13) 0.0131(12) 0.0160(12) -0.0006(10) 0.0003(10) 0.0053(11)
C34 0.0163(13) 0.0185(14) 0.0262(14) -0.0010(11) 0.0016(11) 0.0088(11)
C35 0.0229(15) 0.0225(15) 0.0301(15) -0.0006(12) 0.0017(12) 0.0144(13)
C36 0.0294(16) 0.0148(14) 0.0330(16) 0.0015(12) 0.0019(13) 0.0115(13)
C37 0.0224(15) 0.0157(14) 0.0316(16) 0.0005(12) 0.0002(12) 0.0040(12)
C38 0.0156(13) 0.0198(14) 0.0205(13) -0.0004(11) -0.0004(11) 0.0070(11)
O5 0.0198(11) 0.0167(11) 0.0232(11) 0.0015(8) -0.0001(8) 0.0114(9)
N14 0.0209(17) 0.0136(13) 0.0160(13) 0.0018(10) 0.0003(11) 0.0086(13)
C39 0.0216(19) 0.016(2) 0.0234(17) -0.0015(18) -0.0033(15) 0.0066(15)
C40 0.0303(18) 0.0149(17) 0.026(2) 0.0015(17) -0.0016(15) 0.0101(15)
C41 0.034(2) 0.0170(18) 0.026(2) -0.0075(17) 0.0007(15) 0.0141(18)
C42 0.0264(18) 0.0257(19) 0.0180(16) 0.0006(13) 0.0031(13) 0.0166(14)
C43 0.0210(17) 0.0168(15) 0.0172(15) 0.0012(12) 0.0027(13) 0.0095(14)
O5' 0.0198(11) 0.0167(11) 0.0232(11) 0.0015(8) -0.0001(8) 0.0114(9)
N14' 0.0209(17) 0.0136(13) 0.0160(13) 0.0018(10) 0.0003(11) 0.0086(13)
C39' 0.0216(19) 0.016(2) 0.0234(17) -0.0015(18) -0.0033(15) 0.0066(15)
C40' 0.0303(18) 0.0149(17) 0.026(2) 0.0015(17) -0.0016(15) 0.0101(15)
C41' 0.034(2) 0.0170(18) 0.026(2) -0.0075(17) 0.0007(15) 0.0141(18)
C42' 0.0264(18) 0.0257(19) 0.0180(16) 0.0006(13) 0.0031(13) 0.0166(14)
C43' 0.0210(17) 0.0168(15) 0.0172(15) 0.0012(12) 0.0027(13) 0.0095(14)
C44 0.0204(14) 0.0206(14) 0.0220(14) -0.0016(11) -0.0022(11) 0.0101(12)
C45 0.0236(16) 0.0327(17) 0.0286(16) -0.0055(13) -0.0027(13) 0.0115(14)
C46 0.0203(15) 0.050(2) 0.0232(15) -0.0061(14) -0.0053(12) 0.0214(15)
C47 0.0320(17) 0.048(2) 0.0219(15) 0.0010(14) -0.0018(13) 0.0292(16)
C48 0.0307(16) 0.0309(16) 0.0182(13) 0.0029(12) 0.0020(12) 0.0216(14)
C49 0.0146(13) 0.0213(14) 0.0192(13) -0.0010(11) 0.0005(10) 0.0099(11)
C50 0.0261(15) 0.0160(14) 0.0240(14) -0.0019(11) -0.0017(12) 0.0102(12)
C51 0.0318(16) 0.0265(15) 0.0222(14) -0.0036(12) -0.0041(12) 0.0221(14)
C52 0.0223(15) 0.0351(17) 0.0256(15) -0.0066(13) -0.0038(12) 0.0204(14)
C53 0.0136(13) 0.0235(14) 0.0201(13) -0.0043(11) -0.0008(10) 0.0086(11)
C54 0.0223(14) 0.0146(13) 0.0181(13) 0.0003(10) 0.0013(11) 0.0084(11)
C55 0.0265(15) 0.0180(14) 0.0272(15) 0.0020(11) 0.0046(12) 0.0144(12)
C56 0.0213(15) 0.0250(15) 0.0331(16) 0.0023(13) 0.0053(12) 0.0142(13)
C57 0.0191(14) 0.0176(14) 0.0297(15) 0.0023(12) 0.0043(12) 0.0056(12)
C58 0.0214(14) 0.0161(13) 0.0209(13) 0.0006(11) -0.0008(11) 0.0098(12)
C59 0.0205(14) 0.0223(15) 0.0219(14) 0.0017(11) 0.0007(11) 0.0099(12)
C60 0.0323(17) 0.0202(15) 0.0262(15) 0.0028(12) 0.0016(13) 0.0146(13)
C61 0.0304(16) 0.0305(16) 0.0239(14) 0.0018(12) 0.0018(12) 0.0216(14)
C62 0.0218(15) 0.0335(17) 0.0194(14) 0.0005(12) 0.0011(11) 0.0163(13)
C63 0.0202(14) 0.0213(14) 0.0160(13) 0.0008(11) 0.0010(11) 0.0095(12)
C64 0.0293(17) 0.0268(16) 0.0272(16) -0.0035(13) -0.0059(13) 0.0123(14)
F65 0.0487(13) 0.0257(10) 0.0411(11) -0.0097(8) -0.0162(9) 0.0114(9)
F66 0.0387(11) 0.0411(11) 0.0222(9) 0.0004(8) -0.0003(8) 0.0193(9)
F67 0.0274(10) 0.0470(12) 0.0432(11) 0.0000(9) -0.0098(8) 0.0203(9)
S68 0.0193(3) 0.0239(4) 0.0208(3) -0.0006(3) -0.0001(3) 0.0101(3)
O69 0.0251(12) 0.0381(13) 0.0299(12) 0.0033(10) 0.0061(9) 0.0112(10)
O70 0.0241(11) 0.0226(11) 0.0308(11) 0.0004(9) -0.0013(9) 0.0123(9)
N71 0.0199(13) 0.0262(13) 0.0298(13) -0.0081(11) -0.0030(10) 0.0123(11)
S72 0.0177(17) 0.0160(17) 0.0204(6) -0.0003(9) -0.0004(8) 0.0074(15)
O73 0.0319(14) 0.0180(16) 0.025(3) -0.001(2) -0.009(2) 0.0138(13)
O74 0.031(4) 0.0250(17) 0.037(3) -0.004(2) 0.015(2) 0.007(2)
C75 0.028(2) 0.014(3) 0.037(3) 0.0006(19) -0.011(2) 0.007(2)
F76 0.020(2) 0.0369(16) 0.066(2) -0.0119(14) -0.014(2) 0.0130(13)
F77 0.0372(16) 0.0432(17) 0.0199(13) -0.0006(11) -0.0012(11) 0.0120(13)
F78 0.061(3) 0.0295(16) 0.066(3) -0.0041(18) -0.033(2) 0.0226(16)
S72' 0.0177(17) 0.0160(17) 0.0204(6) -0.0003(9) -0.0004(8) 0.0074(15)
O73' 0.0319(14) 0.0180(16) 0.025(3) -0.001(2) -0.009(2) 0.0138(13)
O74' 0.031(4) 0.0250(17) 0.037(3) -0.004(2) 0.015(2) 0.007(2)
C75' 0.028(2) 0.014(3) 0.037(3) 0.0006(19) -0.011(2) 0.007(2)
F76' 0.020(2) 0.0369(16) 0.066(2) -0.0119(14) -0.014(2) 0.0130(13)
F77' 0.0372(16) 0.0432(17) 0.0199(13) -0.0006(11) -0.0012(11) 0.0120(13)
F78' 0.061(3) 0.0295(16) 0.066(3) -0.0041(18) -0.033(2) 0.0226(16)
C79 0.0250(16) 0.0391(19) 0.0284(16) -0.0049(14) -0.0004(13) 0.0193(15)
F80 0.0255(10) 0.0783(17) 0.0458(12) -0.0119(11) 0.0075(9) 0.0254(11)
F81 0.0469(12) 0.0412(12) 0.0398(11) -0.0132(9) -0.0064(9) 0.0311(10)
F82 0.0392(11) 0.0452(12) 0.0241(9) 0.0002(8) 0.0030(8) 0.0220(10)
S83 0.0176(3) 0.0235(4) 0.0224(3) 0.0000(3) 0.0006(3) 0.0114(3)
O84 0.0308(12) 0.0361(13) 0.0276(11) -0.0007(9) -0.0025(9) 0.0242(10)
O85 0.0194(10) 0.0218(11) 0.0359(12) 0.0025(9) -0.0006(9) 0.0070(9)
N86 0.0203(12) 0.0198(12) 0.0269(13) 0.0039(10) 0.0039(10) 0.0110(10)
S87 0.0165(3) 0.0181(3) 0.0206(3) 0.0009(3) 0.0008(3) 0.0086(3)
O88 0.0195(10) 0.0213(11) 0.0380(12) -0.0040(9) 0.0014(9) 0.0082(9)
O89 0.0252(11) 0.0352(13) 0.0272(11) 0.0121(9) 0.0025(9) 0.0139(10)
C90 0.0257(15) 0.0228(15) 0.0279(15) -0.0017(12) -0.0013(12) 0.0148(13)
F91 0.0632(14) 0.0510(13) 0.0275(10) 0.0077(9) 0.0134(9) 0.0426(12)
F92 0.0287(10) 0.0365(11) 0.0600(13) -0.0248(10) -0.0146(9) 0.0169(9)
F93 0.0276(10) 0.0279(10) 0.0469(11) -0.0010(8) -0.0012(8) 0.0206(8)
C94 0.0205(14) 0.0268(16) 0.0237(14) -0.0012(12) -0.0006(11) 0.0114(13)
F95 0.0225(9) 0.0517(12) 0.0301(9) 0.0080(8) 0.0008(7) 0.0233(9)
F96 0.0246(9) 0.0434(11) 0.0231(9) 0.0076(8) 0.0043(7) 0.0168(9)
F97 0.0443(12) 0.0357(11) 0.0396(11) -0.0161(9) -0.0108(9) 0.0147(10)
S98 0.0139(3) 0.0147(3) 0.0240(3) 0.0026(3) -0.0003(3) 0.0066(3)
O99 0.0205(10) 0.0195(10) 0.0408(12) 0.0013(9) -0.0018(9) 0.0125(9)
O100 0.0173(10) 0.0204(10) 0.0311(11) 0.0086(9) 0.0028(8) 0.0058(9)
N101 0.0148(11) 0.0159(12) 0.0294(13) -0.0007(10) 0.0011(10) 0.0059(10)
S102 0.0163(3) 0.0164(3) 0.0386(4) -0.0049(3) 0.0037(3) 0.0046(3)
O103 0.0230(12) 0.0263(13) 0.106(2) 0.0017(14) -0.0184(14) 0.0132(11)
O104 0.0419(16) 0.0426(16) 0.0469(16) -0.0155(13) 0.0221(13) -0.0086(13)
C105 0.0240(16) 0.0190(15) 0.0457(19) -0.0069(13) -0.0102(14) 0.0108(13)
F106 0.0281(10) 0.0185(9) 0.0735(15) -0.0083(9) -0.0072(10) 0.0050(8)
F107 0.0499(14) 0.0552(15) 0.0563(15) -0.0283(12) 0.0120(11) 0.0141(12)
F108 0.0565(15) 0.0312(12) 0.132(2) -0.0096(14) -0.0481(16) 0.0276(12)

loop_
_atom_type_symbol
_atom_type_description
_atom_type_scat_dispersion_real
_atom_type_scat_dispersion_imag
_atom_type_scat_source
C C 0.0033 0.0016 'International Tables Vol C Tables 4.2.6.8 and 6.1.1.4'
H H 0.0000 0.0000 'International Tables Vol C Tables 4.2.6.8 and 6.1.1.4'
Ag Ag -0.8971 1.1015 'International Tables Vol C Tables 4.2.6.8 and 6.1.1.4'
F F 0.0171 0.0103 'International Tables Vol C Tables 4.2.6.8 and 6.1.1.4'
N N 0.0061 0.0033 'International Tables Vol C Tables 4.2.6.8 and 6.1.1.4'
O O 0.0106 0.0060 'International Tables Vol C Tables 4.2.6.8 and 6.1.1.4'
S S 0.1246 0.1234 'International Tables Vol C Tables 4.2.6.8 and 6.1.1.4'

loop_
_geom_angle_atom_site_label_1
_geom_angle_atom_site_label_2
_geom_angle_atom_site_label_3
_geom_angle
_geom_angle_site_symmetry_1
_geom_angle_site_symmetry_3
Ag2 Ag1 Ag2 180.0 . 16_655
O1 Ag1 Ag2 129.64(4) 17 .
O1 Ag1 Ag2 129.64(4) 18_545 .
O1 Ag1 Ag2 129.64(4) 16_655 .
O1 Ag1 Ag2 50.36(4) . .
O1 Ag1 Ag2 50.36(4) 3_665 .
O1 Ag1 Ag2 50.36(4) 2_655 .
O1 Ag1 Ag2 50.36(4) 17 16_655
O1 Ag1 Ag2 50.36(4) 18_545 16_655
O1 Ag1 Ag2 50.36(4) 16_655 16_655
O1 Ag1 Ag2 129.64(4) . 16_655
O1 Ag1 Ag2 129.64(4) 3_665 16_655
O1 Ag1 Ag2 129.64(4) 2_655 16_655
O1 Ag1 O1 96.34(7) 3_665 17
O1 Ag1 O1 179.996(1) 2_655 17
O1 Ag1 O1 96.34(7) . 18_545
O1 Ag1 O1 96.34(7) . 17
O1 Ag1 O1 83.65(7) . 3_665
O1 Ag1 O1 83.66(7) . 2_655
O1 Ag1 O1 83.65(7) 3_665 2_655
O1 Ag1 O1 179.997(2) 3_665 18_545
O1 Ag1 O1 96.35(7) 2_655 16_655
O1 Ag1 O1 83.66(7) 18_545 16_655
O1 Ag1 O1 83.66(7) 17 16_655
O1 Ag1 O1 96.34(7) 3_665 16_655
O1 Ag1 O1 96.35(7) 2_655 18_545
O1 Ag1 O1 83.66(7) 17 18_545
O1 Ag1 O1 179.997(1) . 16_655
Ag1 Ag2 Ag3 180.0 . .
O1 Ag2 Ag1 50.70(4) 2_655 .
O1 Ag2 Ag1 50.70(4) 3_665 .
O1 Ag2 Ag1 50.70(4) . .
O1 Ag2 Ag3 129.30(4) 3_665 .
O1 Ag2 Ag3 129.30(4) . .
O1 Ag2 Ag3 129.30(4) 2_655 .
O1 Ag2 O1 84.15(7) 3_665 .
O1 Ag2 O1 84.16(7) 3_665 2_655
O1 Ag2 O1 84.16(7) . 2_655
O1 Ag2 O2 87.91(6) 2_655 2_655
O1 Ag2 O2 166.21(6) . 2_655
O1 Ag2 O2 87.91(6) . .
O1 Ag2 O2 166.21(6) 3_665 .
O1 Ag2 O2 166.21(6) 2_655 3_665
O1 Ag2 O2 106.27(6) . 3_665
O1 Ag2 O2 106.27(6) 2_655 .
O1 Ag2 O2 87.91(6) 3_665 3_665
O1 Ag2 O2 106.27(6) 3_665 2_655
O2 Ag2 Ag1 129.74(4) 2_655 .
O2 Ag2 Ag1 129.74(4) . .
O2 Ag2 Ag1 129.74(4) 3_665 .
O2 Ag2 Ag3 50.26(4) . .
O2 Ag2 Ag3 50.26(4) 2_655 .
O2 Ag2 Ag3 50.26(4) 3_665 .
O2 Ag2 O2 83.51(7) 3_665 2_655
O2 Ag2 O2 83.51(6) . 2_655
O2 Ag2 O2 83.51(6) 3_665 .
Ag2 Ag3 Ag4 180.0 . .
O2 Ag3 Ag2 50.70(4) 2_655 .
O2 Ag3 Ag2 50.70(4) . .
O2 Ag3 Ag2 50.70(4) 3_665 .
O2 Ag3 Ag4 129.30(4) 2_655 .
O2 Ag3 Ag4 129.30(4) . .
O2 Ag3 Ag4 129.30(4) 3_665 .
O2 Ag3 O2 84.16(7) 3_665 .
O2 Ag3 O2 84.15(7) . 2_655
O2 Ag3 O2 84.15(7) 3_665 2_655
O3 Ag3 Ag2 131.22(4) 2_655 .
O3 Ag3 Ag2 131.22(4) . .
O3 Ag3 Ag2 131.22(4) 3_665 .
O3 Ag3 Ag4 48.78(4) 2_655 .
O3 Ag3 Ag4 48.78(4) . .
O3 Ag3 Ag4 48.78(4) 3_665 .
O3 Ag3 O2 173.06(6) 2_655 2_655
O3 Ag3 O2 93.05(6) . 2_655
O3 Ag3 O2 101.91(6) 3_665 2_655
O3 Ag3 O2 93.04(6) 2_655 3_665
O3 Ag3 O2 101.91(6) . 3_665
O3 Ag3 O2 93.04(6) 3_665 .
O3 Ag3 O2 173.06(6) . .
O3 Ag3 O2 173.06(6) 3_665 3_665
O3 Ag3 O2 101.91(6) 2_655 .
O3 Ag3 O3 81.30(6) 2_655 .
O3 Ag3 O3 81.30(6) 2_655 3_665
O3 Ag3 O3 81.30(6) . 3_665
Ag5 Ag4 Ag3 180.0 . .
O3 Ag4 Ag3 49.25(4) . .
O3 Ag4 Ag3 49.25(4) 2_655 .
O3 Ag4 Ag3 49.25(4) 3_665 .
O3 Ag4 Ag5 130.75(4) 3_665 .
O3 Ag4 Ag5 130.75(4) 2_655 .
O3 Ag4 Ag5 130.75(4) . .
O3 Ag4 O3 82.01(6) . 2_655
O3 Ag4 O3 82.01(6) 2_655 3_665
O3 Ag4 O3 82.01(6) . 3_665
O3 Ag4 O4 105.68(6) 3_665 2_655
O3 Ag4 O4 166.87(6) . .
O3 Ag4 O4 88.47(6) 2_655 3_665
O3 Ag4 O4 105.68(6) . 3_665
O3 Ag4 O4 88.47(6) 3_665 .
O3 Ag4 O4 105.68(6) 2_655 .
O3 Ag4 O4 166.87(6) 3_665 3_665
O3 Ag4 O4 166.87(6) 2_655 2_655
O3 Ag4 O4 88.47(6) . 2_655
O4 Ag4 Ag3 128.44(4) 2_655 .
O4 Ag4 Ag3 128.44(4) 3_665 .
O4 Ag4 Ag3 128.44(4) . .
O4 Ag4 Ag5 51.56(4) . .
O4 Ag4 Ag5 51.56(4) 3_665 .
O4 Ag4 Ag5 51.56(4) 2_655 .
O4 Ag4 O4 85.43(6) . 3_665
O4 Ag4 O4 85.43(6) . 2_655
O4 Ag4 O4 85.42(6) 3_665 2_655
Ag6 Ag5 Ag4 180.0 . .
O4 Ag5 Ag4 51.89(4) 2_655 .
O4 Ag5 Ag4 51.88(4) . .
O4 Ag5 Ag4 51.89(4) 3_665 .
O4 Ag5 Ag6 128.11(4) 3_665 .
O4 Ag5 Ag6 128.11(4) 2_655 .
O4 Ag5 Ag6 128.12(4) . .
O4 Ag5 O4 85.90(6) 3_665 .
O4 Ag5 O4 85.90(6) . 2_655
O4 Ag5 O4 85.90(6) 3_665 2_655
O4 Ag5 O5 85.88(6) . 2_655
O4 Ag5 O5 103.66(6) 3_665 2_655
O4 Ag5 O5 85.88(6) 2_655 3_665
O4 Ag5 O5 103.66(6) . 3_665
O4 Ag5 O5 103.66(6) 2_655 .
O4 Ag5 O5 166.90(6) . .
O4 Ag5 O5 85.88(6) 3_665 .
O4 Ag5 O5 166.90(6) 3_665 3_665
O4 Ag5 O5 166.90(6) 2_655 2_655
O5 Ag5 Ag4 127.93(5) . .
O5 Ag5 Ag4 127.93(5) 2_655 .
O5 Ag5 Ag4 127.93(5) 3_665 .
O5 Ag5 Ag6 52.07(5) 2_655 .
O5 Ag5 Ag6 52.07(5) . .
O5 Ag5 Ag6 52.07(5) 3_665 .
O5 Ag5 O5 86.17(7) 2_655 .
O5 Ag5 O5 86.17(7) 2_655 3_665
O5 Ag5 O5 86.17(7) . 3_665
O5' Ag5 Ag4 128.6(5) . .
O5' Ag5 Ag4 128.6(5) 2_655 .
O5' Ag5 Ag4 128.6(5) 3_665 .
O5' Ag5 Ag6 51.4(5) . .
O5' Ag5 Ag6 51.4(5) 2_655 .
O5' Ag5 Ag6 51.4(5) 3_665 .
O5' Ag5 O4 147.8(5) 3_665 .
O5' Ag5 O4 147.8(5) . 2_655
O5' Ag5 O4 120.5(5) 2_655 2_655
O5' Ag5 O4 78.6(5) 3_665 2_655
O5' Ag5 O4 78.6(5) . 3_665
O5' Ag5 O4 120.5(5) . .
O5' Ag5 O4 78.6(5) 2_655 .
O5' Ag5 O4 120.5(5) 3_665 3_665
O5' Ag5 O4 147.8(5) 2_655 3_665
O5' Ag5 O5 44.8(5) 3_665 .
O5' Ag5 O5 103.4(5) . 3_665
O5' Ag5 O5 44.8(5) 2_655 3_665
O5' Ag5 O5 47.6(5) 3_665 3_665
O5' Ag5 O5 103.4(5) 2_655 .
O5' Ag5 O5 44.8(5) . 2_655
O5' Ag5 O5 47.6(5) 2_655 2_655
O5' Ag5 O5 47.6(5) . .
O5' Ag5 O5 103.4(5) 3_665 2_655
O5' Ag5 O5' 85.1(8) . 2_655
O5' Ag5 O5' 85.1(8) . 3_665
O5' Ag5 O5' 85.1(8) 2_655 3_665
Ag5 Ag6 Ag7 180.0 . .
O6 Ag6 Ag5 130.09(4) . .
O6 Ag6 Ag5 130.09(4) 2_655 .
O6 Ag6 Ag5 130.09(4) 3_665 .
O6 Ag6 Ag7 49.91(4) . .
O6 Ag6 Ag7 49.91(4) 3_665 .
O6 Ag6 Ag7 49.91(4) 2_655 .
O6 Ag6 O6 82.99(7) . 3_665
O6 Ag6 O6 82.99(7) . 2_655
O6 Ag6 O6 82.99(7) 3_665 2_655
O6 Ag6 O5 89.80(7) . 2_655
O6 Ag6 O5 100.58(7) 3_665 3_665
O6 Ag6 O5 171.54(6) . 3_665
O6 Ag6 O5 100.58(7) . .
O6 Ag6 O5 89.80(7) 3_665 .
O6 Ag6 O5 171.54(6) 2_655 .
O6 Ag6 O5 171.54(6) 3_665 2_655
O6 Ag6 O5 100.58(7) 2_655 2_655
O6 Ag6 O5 89.80(7) 2_655 3_665
O5 Ag6 Ag5 52.75(5) 3_665 .
O5 Ag6 Ag5 52.75(5) . .
O5 Ag6 Ag5 52.75(5) 2_655 .
O5 Ag6 Ag7 127.25(5) 3_665 .
O5 Ag6 Ag7 127.25(5) . .
O5 Ag6 Ag7 127.25(5) 2_655 .
O5 Ag6 O5 87.16(7) . 3_665
O5 Ag6 O5 87.16(7) 2_655 3_665
O5 Ag6 O5 87.16(7) 2_655 .
O5' Ag6 Ag5 49.8(5) . .
O5' Ag6 Ag5 49.8(5) 2_655 .
O5' Ag6 Ag5 49.8(5) 3_665 .
O5' Ag6 Ag7 130.2(5) 2_655 .
O5' Ag6 Ag7 130.2(5) . .
O5' Ag6 Ag7 130.2(5) 3_665 .
O5' Ag6 O6 80.6(5) . .
O5' Ag6 O6 80.6(5) 3_665 3_665
O5' Ag6 O6 141.1(5) . 2_655
O5' Ag6 O6 129.2(5) 2_655 .
O5' Ag6 O6 129.2(5) . 3_665
O5' Ag6 O6 141.1(5) 2_655 3_665
O5' Ag6 O6 141.1(5) 3_665 .
O5' Ag6 O6 80.6(5) 2_655 2_655
O5' Ag6 O6 129.2(5) 3_665 2_655
O5' Ag6 O5 47.4(5) 3_665 3_665
O5' Ag6 O5 44.6(5) 3_665 .
O5' Ag6 O5 44.6(5) 2_655 3_665
O5' Ag6 O5 102.6(5) . 3_665
O5' Ag6 O5 102.6(5) 2_655 .
O5' Ag6 O5 44.6(5) . 2_655
O5' Ag6 O5 47.4(5) 2_655 2_655
O5' Ag6 O5 47.4(5) . .
O5' Ag6 O5 102.6(5) 3_665 2_655
O5' Ag6 O5' 82.9(8) . 2_655
O5' Ag6 O5' 82.9(8) . 3_665
O5' Ag6 O5' 82.9(8) 2_655 3_665
Ag8 Ag7 Ag6 180.0 . .
O6 Ag7 Ag6 49.44(4) . .
O6 Ag7 Ag6 49.43(4) 2_655 .
O6 Ag7 Ag6 49.43(4) 3_665 .
O6 Ag7 Ag8 130.56(4) . .
O6 Ag7 Ag8 130.57(4) 2_655 .
O6 Ag7 Ag8 130.57(4) 3_665 .
O6 Ag7 O6 82.28(7) . 2_655
O6 Ag7 O6 82.28(7) 2_655 3_665
O6 Ag7 O6 82.28(7) . 3_665
O6 Ag7 O7 113.92(6) 3_665 2_655
O6 Ag7 O7 83.75(6) 2_655 2_655
O6 Ag7 O7 113.92(6) . 3_665
O6 Ag7 O7 83.74(6) . .
O6 Ag7 O7 113.92(6) 2_655 .
O6 Ag7 O7 156.90(6) 3_665 .
O6 Ag7 O7 156.90(6) 2_655 3_665
O6 Ag7 O7 156.90(6) . 2_655
O6 Ag7 O7 83.75(6) 3_665 3_665
O7 Ag7 Ag6 128.57(4) 2_655 .
O7 Ag7 Ag6 128.57(4) 3_665 .
O7 Ag7 Ag6 128.57(4) . .
O7 Ag7 Ag8 51.43(4) . .
O7 Ag7 Ag8 51.43(4) 3_665 .
O7 Ag7 Ag8 51.43(4) 2_655 .
O7 Ag7 O7 85.23(6) . 3_665
O7 Ag7 O7 85.24(6) . 2_655
O7 Ag7 O7 85.23(6) 3_665 2_655
Ag9 Ag8 Ag7 180.0 . .
O7 Ag8 Ag7 51.44(4) . .
O7 Ag8 Ag7 51.44(4) 3_665 .
O7 Ag8 Ag7 51.44(4) 2_655 .
O7 Ag8 Ag9 128.56(4) . .
O7 Ag8 Ag9 128.56(4) 3_665 .
O7 Ag8 Ag9 128.56(4) 2_655 .
O7 Ag8 O7 85.25(6) . 3_665
O7 Ag8 O7 85.25(6) . 2_655
O7 Ag8 O7 85.25(6) 3_665 2_655
O8 Ag8 Ag7 127.59(4) . .
O8 Ag8 Ag7 127.59(4) 3_665 .
O8 Ag8 Ag7 127.59(4) 2_655 .
O8 Ag8 Ag9 52.41(4) 2_655 .
O8 Ag8 Ag9 52.41(4) 3_665 .
O8 Ag8 Ag9 52.41(4) . .
O8 Ag8 O7 168.59(6) . 2_655
O8 Ag8 O7 86.91(6) 3_665 3_665
O8 Ag8 O7 168.59(6) 2_655 3_665
O8 Ag8 O7 86.92(6) . .
O8 Ag8 O7 102.37(6) 2_655 .
O8 Ag8 O7 102.37(6) 3_665 2_655
O8 Ag8 O7 86.91(6) 2_655 2_655
O8 Ag8 O7 168.59(6) 3_665 .
O8 Ag8 O7 102.37(6) . 3_665
O8 Ag8 O8 86.67(6) . 2_655
O8 Ag8 O8 86.67(6) . 3_665
O8 Ag8 O8 86.67(6) 2_655 3_665
Ag8 Ag9 Ag10 180.0 . .
O8 Ag9 Ag8 52.11(4) 3_665 .
O8 Ag9 Ag8 52.11(4) 2_655 .
O8 Ag9 Ag8 52.11(4) . .
O8 Ag9 Ag10 127.89(4) 2_655 .
O8 Ag9 Ag10 127.89(4) . .
O8 Ag9 Ag10 127.89(4) 3_665 .
O8 Ag9 O8 86.23(6) . 3_665
O8 Ag9 O8 86.23(6) 2_655 3_665
O8 Ag9 O8 86.23(6) . 2_655
O9 Ag9 Ag8 130.41(4) 2_655 .
O9 Ag9 Ag8 130.42(4) . .
O9 Ag9 Ag8 130.41(4) 3_665 .
O9 Ag9 Ag10 49.59(4) 2_655 .
O9 Ag9 Ag10 49.59(4) 3_665 .
O9 Ag9 Ag10 49.58(4) . .
O9 Ag9 O8 84.96(6) 2_655 2_655
O9 Ag9 O8 161.28(6) 3_665 .
O9 Ag9 O8 84.96(6) . .
O9 Ag9 O8 109.59(6) 2_655 .
O9 Ag9 O8 161.28(6) . 2_655
O9 Ag9 O8 84.96(6) 3_665 3_665
O9 Ag9 O8 109.59(6) . 3_665
O9 Ag9 O8 109.59(6) 3_665 2_655
O9 Ag9 O8 161.28(6) 2_655 3_665
O9 Ag9 O9 82.50(7) 2_655 .
O9 Ag9 O9 82.51(7) 2_655 3_665
O9 Ag9 O9 82.50(7) . 3_665
Ag9 Ag10 Ag9 180.0 . 16_654
O9 Ag10 Ag9 130.51(4) 16_654 .
O9 Ag10 Ag9 49.49(4) 2_655 .
O9 Ag10 Ag9 49.49(4) 3_665 .
O9 Ag10 Ag9 130.51(4) 18_544 .
O9 Ag10 Ag9 49.50(4) . .
O9 Ag10 Ag9 130.51(4) 17_554 .
O9 Ag10 Ag9 49.49(4) 16_654 16_654
O9 Ag10 Ag9 130.51(4) 2_655 16_654
O9 Ag10 Ag9 130.51(4) 3_665 16_654
O9 Ag10 Ag9 49.49(4) 18_544 16_654
O9 Ag10 Ag9 130.50(4) . 16_654
O9 Ag10 Ag9 49.49(4) 17_554 16_654
O9 Ag10 O9 82.37(7) 2_655 3_665
O9 Ag10 O9 179.993(1) . 16_654
O9 Ag10 O9 82.36(7) 17_554 16_654
O9 Ag10 O9 97.63(7) 18_544 2_655
O9 Ag10 O9 82.36(7) 18_544 16_654
O9 Ag10 O9 97.63(7) 18_544 .
O9 Ag10 O9 82.36(7) 18_544 17_554
O9 Ag10 O9 97.63(7) . 17_554
O9 Ag10 O9 82.37(7) . 3_665
O9 Ag10 O9 97.64(7) 17_554 3_665
O9 Ag10 O9 97.64(7) 16_654 3_665
O9 Ag10 O9 180.00(11) 18_544 3_665
O9 Ag10 O9 82.37(7) . 2_655
O9 Ag10 O9 179.996(1) 17_554 2_655
O9 Ag10 O9 97.63(7) 16_654 2_655
Ag2 O1 Ag1 78.94(6) . .
N10 O1 Ag1 116.74(15) . .
N10 O1 Ag2 118.24(15) . .
Ag3 O2 Ag2 79.04(6) . .
N11 O2 Ag2 120.29(15) . .
N11 O2 Ag3 114.78(14) . .
Ag4 O3 Ag3 81.97(5) . .
N12 O3 Ag3 117.88(14) . .
N12 O3 Ag4 120.34(14) . .
Ag5 O4 Ag4 76.56(5) . .
N13 O4 Ag4 120.71(14) . .
N13 O4 Ag5 116.99(14) . .
Ag6 O6 Ag7 80.65(6) . .
N15 O6 Ag6 114.90(14) . .
N15 O6 Ag7 119.02(15) . .
Ag8 O7 Ag7 77.13(5) . .
N16 O7 Ag7 114.06(14) . .
N16 O7 Ag8 121.62(14) . .
Ag8 O8 Ag9 75.48(5) . .
N17 O8 Ag8 120.38(14) . .
N17 O8 Ag9 116.91(14) . .
Ag9 O9 Ag10 80.92(6) . .
N18 O9 Ag9 116.40(15) . .
N18 O9 Ag10 117.02(15) . .
O1 N10 C19 120.4(2) . .
O1 N10 C23 118.8(2) . .
C19 N10 C23 120.8(2) . .
O2 N11 C24 120.7(2) . .
O2 N11 C28 118.4(2) . .
C28 N11 C24 120.9(2) . .
O3 N12 C29 118.3(2) . .
O3 N12 C33 120.4(2) . .
C29 N12 C33 121.3(2) . .
O4 N13 C34 120.6(2) . .
O4 N13 C38 118.6(2) . .
C34 N13 C38 120.8(2) . .
O6 N15 C44 119.2(2) . .
C48 N15 O6 118.8(2) . .
C48 N15 C44 122.1(2) . .
O7 N16 C49 120.4(2) . .
O7 N16 C53 118.8(2) . .
C49 N16 C53 120.8(2) . .
O8 N17 C54 118.5(2) . .
O8 N17 C58 120.4(2) . .
C58 N17 C54 121.1(2) . .
O9 N18 C59 118.8(2) . .
O9 N18 C63 120.1(2) . .
C59 N18 C63 121.1(2) . .
N10 C19 H19 119.9 . .
N10 C19 C20 120.3(3) . .
C20 C19 H19 119.9 . .
C19 C20 H20 120.0 . .
C19 C20 C21 120.1(3) . .
C21 C20 H20 120.0 . .
C20 C21 H21 118.4 . .
C20 C21 C22 118.6(3) . .
C22 C21 H21 123.0 . .
C21 C22 H22 120.0 . .
C23 C22 C21 120.0(3) . .
C23 C22 H22 120.0 . .
N10 C23 C22 120.3(3) . .
N10 C23 H23 119.9 . .
C22 C23 H23 119.9 . .
N11 C24 H24 120.0 . .
N11 C24 C25 119.9(3) . .
C25 C24 H24 120.0 . .
C24 C25 H25 120.0 . .
C24 C25 C26 120.1(3) . .
C26 C25 H25 120.0 . .
C25 C26 H26 120.6 . .
C25 C26 C27 118.8(3) . .
C27 C26 H26 120.6 . .
C26 C27 H27 120.1 . .
C28 C27 C26 119.9(3) . .
C28 C27 H27 120.1 . .
N11 C28 C27 120.4(3) . .
N11 C28 H28 119.8 . .
C27 C28 H28 119.8 . .
N12 C29 H29 120.0 . .
N12 C29 C30 120.0(2) . .
C30 C29 H29 120.0 . .
C29 C30 H30 119.9 . .
C29 C30 C31 120.2(3) . .
C31 C30 H30 119.9 . .
C30 C31 H31 120.7 . .
C30 C31 C32 118.6(3) . .
C32 C31 H31 120.7 . .
C31 C32 H32 119.8 . .
C33 C32 C31 120.3(3) . .
C33 C32 H32 119.8 . .
N12 C33 C32 119.5(2) . .
N12 C33 H33 120.2 . .
C32 C33 H33 120.2 . .
N13 C34 H34 120.1 . .
N13 C34 C35 119.9(3) . .
C35 C34 H34 120.1 . .
C34 C35 H35 119.8 . .
C34 C35 C36 120.4(3) . .
C36 C35 H35 119.8 . .
C35 C36 H36 120.6 . .
C35 C36 C37 118.7(3) . .
C37 C36 H36 120.6 . .
C36 C37 H37 120.2 . .
C38 C37 C36 119.6(3) . .
C38 C37 H37 120.2 . .
N13 C38 C37 120.6(3) . .
N13 C38 H38 119.7 . .
C37 C38 H38 119.7 . .
Ag6 O5 Ag5 75.18(6) . .
N14 O5 Ag5 114.17(17) . .
N14 O5 Ag6 115.94(17) . .
O5 N14 C39 118.7(3) . .
O5 N14 C43 120.4(3) . .
C43 N14 C39 120.9(3) . .
N14 C39 H39 120.0 . .
N14 C39 C40 120.0(3) . .
C40 C39 H39 120.0 . .
C39 C40 H40 119.8 . .
C39 C40 C41 120.4(4) . .
C41 C40 H40 119.8 . .
C40 C41 H41 120.8 . .
C40 C41 C42 118.3(4) . .
C42 C41 H41 120.8 . .
C41 C42 H42 120.1 . .
C43 C42 C41 119.8(3) . .
C43 C42 H42 120.1 . .
N14 C43 C42 120.5(3) . .
N14 C43 H43 119.7 . .
C42 C43 H43 119.7 . .
Ag5 O5' Ag6 78.8(6) . .
N14' O5' Ag5 117.1(17) . .
N14' O5' Ag6 115.9(19) . .
O5' N14' C39' 122(2) . .
C43' N14' O5' 118(2) . .
C43' N14' C39' 120(2) . .
N14' C39' H39' 120.5 . .
N14' C39' C40' 119(2) . .
C40' C39' H39' 120.5 . .
C39' C40' H40' 119.8 . .
C39' C40' C41' 120(3) . .
C41' C40' H40' 119.8 . .
C40' C41' H41' 121.3 . .
C40' C41' C42' 117(3) . .
C42' C41' H41' 121.3 . .
C41' C42' H42' 121.7 . .
C43' C42' C41' 117(3) . .
C43' C42' H42' 121.7 . .
N14' C43' C42' 118(2) . .
N14' C43' H43' 121.0 . .
C42' C43' H43' 121.0 . .
N15 C44 H44 120.7 . .
N15 C44 C45 118.6(3) . .
C45 C44 H44 120.7 . .
C44 C45 H45 119.8 . .
C46 C45 C44 120.4(3) . .
C46 C45 H45 119.8 . .
C45 C46 H46 120.8 . .
C47 C46 C45 118.5(3) . .
C47 C46 H46 120.8 . .
C46 C47 H47 119.7 . .
C48 C47 C46 120.6(3) . .
C48 C47 H47 119.7 . .
N15 C48 C47 119.8(3) . .
N15 C48 H48 120.1 . .
C47 C48 H48 120.1 . .
N16 C49 H49 120.0 . .
N16 C49 C50 120.1(3) . .
C50 C49 H49 120.0 . .
C49 C50 H50 119.8 . .
C49 C50 C51 120.5(3) . .
C51 C50 H50 119.8 . .
C50 C51 H51 120.7 . .
C52 C51 C50 118.5(3) . .
C52 C51 H51 120.7 . .
C51 C52 H52 120.1 . .
C51 C52 C53 119.8(3) . .
C53 C52 H52 120.1 . .
N16 C53 C52 120.3(3) . .
N16 C53 H53 119.9 . .
C52 C53 H53 119.9 . .
N17 C54 H54 120.0 . .
N17 C54 C55 120.0(3) . .
C55 C54 H54 120.0 . .
C54 C55 H55 119.8 . .
C54 C55 C56 120.5(3) . .
C56 C55 H55 119.8 . .
C55 C56 H56 120.8 . .
C57 C56 C55 118.3(3) . .
C57 C56 H56 120.8 . .
C56 C57 H57 119.8 . .
C58 C57 C56 120.4(3) . .
C58 C57 H57 119.8 . .
N17 C58 C57 119.8(3) . .
N17 C58 H58 120.1 . .
C57 C58 H58 120.1 . .
N18 C59 H59 120.0 . .
N18 C59 C60 120.0(3) . .
C60 C59 H59 120.0 . .
C59 C60 H60 119.8 . .
C59 C60 C61 120.5(3) . .
C61 C60 H60 119.8 . .
C60 C61 H61 120.8 . .
C60 C61 C62 118.4(3) . .
C62 C61 H61 120.8 . .
C61 C62 H62 119.9 . .
C63 C62 C61 120.2(3) . .
C63 C62 H62 119.9 . .
N18 C63 C62 119.8(3) . .
N18 C63 H63 120.1 . .
C62 C63 H63 120.1 . .
F65 C64 S68 108.8(2) . .
F66 C64 F65 107.5(3) . .
F66 C64 S68 112.0(2) . .
F67 C64 F65 108.6(3) . .
F67 C64 F66 108.2(3) . .
F67 C64 S68 111.6(2) . .
O69 S68 C64 103.34(14) . .
O69 S68 O70 118.30(14) . .
O69 S68 N71 109.41(14) . .
O70 S68 C64 103.51(14) . .
O70 S68 N71 115.77(13) . .
N71 S68 C64 104.52(14) . .
S68 N71 S72 124.4(3) . .
S72' N71 S68 122.4(5) . .
S72' N71 S72 2.4(7) . .
N71 S72 C75 102.3(4) . .
O73 S72 N71 109.2(5) . .
O73 S72 C75 102.9(4) . .
O74 S72 N71 116.3(6) . .
O74 S72 O73 118.2(6) . .
O74 S72 C75 105.8(5) . .
F76 C75 S72 108.9(9) . .
F76 C75 F78 106.9(9) . .
F77 C75 S72 111.1(4) . .
F77 C75 F76 109.5(9) . .
F77 C75 F78 109.2(5) . .
F78 C75 S72 111.2(4) . .
N71 S72' C75' 110.6(9) . .
O73' S72' N71 105.6(11) . .
O73' S72' O74' 117.2(13) . .
O73' S72' C75' 103.4(9) . .
O74' S72' N71 115.6(12) . .
O74' S72' C75' 103.9(10) . .
F76' C75' S72' 109.9(17) . .
F77' C75' S72' 111.7(9) . .
F77' C75' F76' 109.4(19) . .
F77' C75' F78' 103.4(8) . .
F78' C75' S72' 113.5(8) . .
F78' C75' F76' 108.8(19) . .
F80 C79 F81 108.1(3) . .
F80 C79 F82 108.9(3) . .
F80 C79 S83 109.3(2) . .
F81 C79 S83 110.9(2) . .
F82 C79 F81 107.8(3) . .
F82 C79 S83 111.8(2) . .
O84 S83 C79 103.36(14) . .
O84 S83 O85 118.59(13) . .
O84 S83 N86 108.79(13) . .
O85 S83 C79 103.90(14) . .
O85 S83 N86 116.25(13) . .
N86 S83 C79 103.86(14) . .
S83 N86 S87 123.73(15) . .
N86 S87 C90 104.04(13) . .
O88 S87 N86 107.54(13) . .
O88 S87 C90 103.08(13) . .
O89 S87 N86 117.05(13) . .
O89 S87 O88 118.53(13) . .
O89 S87 C90 104.56(14) . .
F91 C90 S87 110.9(2) . .
F92 C90 S87 112.4(2) . .
F92 C90 F91 108.6(3) . .
F92 C90 F93 108.5(2) . .
F93 C90 S87 108.8(2) . .
F93 C90 F91 107.4(2) . .
F95 C94 S98 110.6(2) . .
F96 C94 F95 108.0(2) . .
F96 C94 S98 112.0(2) . .
F97 C94 F95 108.5(2) . .
F97 C94 F96 107.9(2) . .
F97 C94 S98 109.7(2) . .
O99 S98 C94 104.12(13) . .
O99 S98 N101 115.20(13) . .
O100 S98 C94 102.98(13) . .
O100 S98 O99 118.91(13) . .
O100 S98 N101 109.31(13) . .
N101 S98 C94 104.30(14) . .
S98 N101 S102 121.79(15) . .
N101 S102 C105 97.39(14) . .
O103 S102 N101 114.23(15) . .
O103 S102 C105 104.13(16) . .
O104 S102 N101 115.57(15) . .
O104 S102 O103 116.62(19) . .
O104 S102 C105 105.71(17) . .
F106 C105 S102 108.0(2) . .
F107 C105 S102 112.4(2) . .
F107 C105 F106 107.4(3) . .
F107 C105 F108 108.4(3) . .
F108 C105 S102 111.8(2) . .
F108 C105 F106 108.7(3) . .

loop_
_geom_bond_atom_site_label_1
_geom_bond_atom_site_label_2
_geom_bond_distance
_geom_bond_site_symmetry_2
Ag1 Ag2 3.1508(3) .
Ag1 Ag2 3.1508(3) 16_655
Ag1 O1 2.4842(19) 18_545
Ag1 O1 2.4842(19) 16_655
Ag1 O1 2.4842(19) .
Ag1 O1 2.4843(19) 3_665
Ag1 O1 2.4843(19) 17
Ag1 O1 2.4843(19) 2_655
Ag2 Ag3 3.1598(4) .
Ag2 O1 2.4722(19) 2_655
Ag2 O1 2.4722(19) 3_665
Ag2 O1 2.4723(19) .
Ag2 O2 2.4905(19) 3_665
Ag2 O2 2.4905(19) 2_655
Ag2 O2 2.4905(19) .
Ag3 Ag4 3.2238(4) .
Ag3 O2 2.4748(19) 3_665
Ag3 O2 2.4748(19) .
Ag3 O2 2.4748(19) 2_655
Ag3 O3 2.4665(18) 2_655
Ag3 O3 2.4666(18) .
Ag3 O3 2.4665(18) 3_665
Ag4 Ag5 3.0803(4) .
Ag4 O3 2.4490(18) 3_665
Ag4 O3 2.4489(18) .
Ag4 O3 2.4490(18) 2_655
Ag4 O4 2.4918(18) 2_655
Ag4 O4 2.4918(18) 3_665
Ag4 O4 2.4917(19) .
Ag5 Ag6 3.0522(4) .
Ag5 O4 2.4806(19) 3_665
Ag5 O4 2.4807(19) 2_655
Ag5 O4 2.4807(19) .
Ag5 O5 2.513(2) 2_655
Ag5 O5 2.513(2) .
Ag5 O5 2.513(2) 3_665
Ag5 O5' 2.38(2) .
Ag5 O5' 2.38(2) 2_655
Ag5 O5' 2.38(2) 3_665
Ag6 Ag7 3.1935(4) .
Ag6 O6 2.4587(19) .
Ag6 O6 2.4586(19) 3_665
Ag6 O6 2.4586(19) 2_655
Ag6 O5 2.490(2) .
Ag6 O5 2.490(2) 3_665
Ag6 O5 2.490(2) 2_655
Ag6 O5' 2.43(2) .
Ag6 O5' 2.43(2) 2_655
Ag6 O5' 2.43(2) 3_665
Ag7 Ag8 3.1039(4) .
Ag7 O6 2.4762(19) 3_665
Ag7 O6 2.4762(19) .
Ag7 O6 2.4762(19) 2_655
Ag7 O7 2.4898(19) 2_655
Ag7 O7 2.4898(19) 3_665
Ag7 O7 2.4897(19) .
Ag8 Ag9 3.0418(4) .
Ag8 O7 2.4893(18) 2_655
Ag8 O7 2.4893(18) 3_665
Ag8 O7 2.4894(18) .
Ag8 O8 2.4799(19) .
Ag8 O8 2.4798(19) 2_655
Ag8 O8 2.4798(19) 3_665
Ag9 Ag10 3.2032(3) .
Ag9 O8 2.4900(19) 3_665
Ag9 O8 2.4900(19) 2_655
Ag9 O8 2.4899(19) .
Ag9 O9 2.4664(19) 2_655
Ag9 O9 2.4665(19) .
Ag9 O9 2.4664(19) 3_665
Ag10 Ag9 3.2036(3) 16_654
Ag10 O9 2.4698(19) 3_665
Ag10 O9 2.4698(19) 2_655
Ag10 O9 2.4699(19) 16_654
Ag10 O9 2.4700(19) 18_544
Ag10 O9 2.4697(19) .
Ag10 O9 2.4699(19) 17_554
O1 N10 1.332(3) .
O2 N11 1.334(3) .
O3 N12 1.329(3) .
O4 N13 1.332(3) .
O6 N15 1.345(3) .
O7 N16 1.335(3) .
O8 N17 1.332(3) .
O9 N18 1.329(3) .
N10 C19 1.346(3) .
N10 C23 1.351(3) .
N11 C24 1.350(4) .
N11 C28 1.349(3) .
N12 C29 1.351(3) .
N12 C33 1.357(3) .
N13 C34 1.347(3) .
N13 C38 1.348(3) .
N15 C44 1.350(4) .
N15 C48 1.343(4) .
N16 C49 1.348(3) .
N16 C53 1.352(3) .
N17 C54 1.357(3) .
N17 C58 1.350(4) .
N18 C59 1.350(4) .
N18 C63 1.351(4) .
C19 H19 0.9300 .
C19 C20 1.375(4) .
C20 H20 0.9300 .
C20 C21 1.381(4) .
C21 H21 0.9196 .
C21 C22 1.383(4) .
C22 H22 0.9300 .
C22 C23 1.373(4) .
C23 H23 0.9300 .
C24 H24 0.9300 .
C24 C25 1.378(4) .
C25 H25 0.9300 .
C25 C26 1.381(4) .
C26 H26 0.9300 .
C26 C27 1.383(4) .
C27 H27 0.9300 .
C27 C28 1.371(4) .
C28 H28 0.9300 .
C29 H29 0.9300 .
C29 C30 1.379(4) .
C30 H30 0.9300 .
C30 C31 1.381(4) .
C31 H31 0.9300 .
C31 C32 1.388(4) .
C32 H32 0.9300 .
C32 C33 1.378(4) .
C33 H33 0.9300 .
C34 H34 0.9300 .
C34 C35 1.376(4) .
C35 H35 0.9300 .
C35 C36 1.377(4) .
C36 H36 0.9300 .
C36 C37 1.384(4) .
C37 H37 0.9300 .
C37 C38 1.372(4) .
C38 H38 0.9300 .
O5 N14 1.335(3) .
N14 C39 1.354(4) .
N14 C43 1.346(4) .
C39 H39 0.9300 .
C39 C40 1.376(5) .
C40 H40 0.9300 .
C40 C41 1.379(5) .
C41 H41 0.9300 .
C41 C42 1.396(5) .
C42 H42 0.9300 .
C42 C43 1.372(5) .
C43 H43 0.9300 .
O5' N14' 1.344(17) .
N14' C39' 1.344(18) .
N14' C43' 1.341(18) .
C39' H39' 0.9300 .
C39' C40' 1.378(19) .
C40' H40' 0.9300 .
C40' C41' 1.38(2) .
C41' H41' 0.9300 .
C41' C42' 1.40(2) .
C42' H42' 0.9300 .
C42' C43' 1.38(2) .
C43' H43' 0.9300 .
C44 H44 0.9300 .
C44 C45 1.388(4) .
C45 H45 0.9300 .
C45 C46 1.383(5) .
C46 H46 0.9300 .
C46 C47 1.372(5) .
C47 H47 0.9300 .
C47 C48 1.367(4) .
C48 H48 0.9300 .
C49 H49 0.9300 .
C49 C50 1.370(4) .
C50 H50 0.9300 .
C50 C51 1.384(4) .
C51 H51 0.9300 .
C51 C52 1.380(4) .
C52 H52 0.9300 .
C52 C53 1.380(4) .
C53 H53 0.9300 .
C54 H54 0.9300 .
C54 C55 1.370(4) .
C55 H55 0.9300 .
C55 C56 1.385(4) .
C56 H56 0.9300 .
C56 C57 1.384(4) .
C57 H57 0.9300 .
C57 C58 1.379(4) .
C58 H58 0.9300 .
C59 H59 0.9300 .
C59 C60 1.371(4) .
C60 H60 0.9300 .
C60 C61 1.377(4) .
C61 H61 0.9300 .
C61 C62 1.386(4) .
C62 H62 0.9300 .
C62 C63 1.375(4) .
C63 H63 0.9300 .
C64 F65 1.331(4) .
C64 F66 1.331(4) .
C64 F67 1.328(4) .
C64 S68 1.838(3) .
S68 O69 1.426(2) .
S68 O70 1.434(2) .
S68 N71 1.578(3) .
N71 S72 1.634(9) .
N71 S72' 1.473(19) .
S72 O73 1.428(6) .
S72 O74 1.422(7) .
S72 C75 1.838(7) .
C75 F76 1.338(11) .
C75 F77 1.324(6) .
C75 F78 1.346(6) .
S72' O73' 1.418(13) .
S72' O74' 1.426(13) .
S72' C75' 1.833(12) .
C75' F76' 1.333(15) .
C75' F77' 1.328(11) .
C75' F78' 1.330(11) .
C79 F80 1.321(4) .
C79 F81 1.338(4) .
C79 F82 1.333(4) .
C79 S83 1.839(3) .
S83 O84 1.427(2) .
S83 O85 1.428(2) .
S83 N86 1.578(2) .
N86 S87 1.580(2) .
S87 O88 1.432(2) .
S87 O89 1.424(2) .
S87 C90 1.836(3) .
C90 F91 1.333(4) .
C90 F92 1.314(4) .
C90 F93 1.329(3) .
C94 F95 1.331(3) .
C94 F96 1.331(3) .
C94 F97 1.320(4) .
C94 S98 1.836(3) .
S98 O99 1.432(2) .
S98 O100 1.428(2) .
S98 N101 1.571(2) .
N101 S102 1.581(2) .
S102 O103 1.428(3) .
S102 O104 1.410(3) .
S102 C105 1.813(3) .
C105 F106 1.327(4) .
C105 F107 1.309(4) .
C105 F108 1.312(4) .
